data_4069026
loop_
_publ_author_name
'Metz, Stefan'
'Burschka, Christian'
'Tacke, Reinhold'

_publ_section_title
;
 Neutral Hexacoordinate Silicon(iv) Complexes with anSiSO3NC Skeleton and
 a Neutral Pentacoordinate Silicon(iv) Complex Containing a Trianionic
 TetradentateO,N,O,OLigand
;
_journal_issue 7
_journal_name_full Organometallics
_journal_page_first 2311
_journal_paper_doi 10.1021/om801208t
_journal_volume 28
_journal_year 2009
_chemical_formula_moiety 'C32 H27 N O3 S Si, C2 H3 N'
_chemical_formula_sum 'C34 H30 N2 O3 S Si'
_chemical_formula_weight 574.75
_chemical_name_systematic
; 
 ? 
;
_space_group_IT_number 2
_symmetry_cell_setting triclinic
_symmetry_space_group_name_Hall '-P 1'
_symmetry_space_group_name_H-M 'P -1'
_atom_sites_solution_hydrogens geom
_atom_sites_solution_primary direct
_atom_sites_solution_secondary difmap
_audit_creation_method SHELXL-97
_cell_angle_alpha 111.159(17)
_cell_angle_beta 97.514(16)
_cell_angle_gamma 103.869(17)
_cell_formula_units_Z 2
_cell_length_a 10.1180(14)
_cell_length_b 12.8774(19)
_cell_length_c 13.0092(18)
_cell_measurement_reflns_used 5000
_cell_measurement_temperature 193(2)
_cell_measurement_theta_max 25.45
_cell_measurement_theta_min 6.45
_cell_volume 1489.8(5)
_computing_cell_refinement Stoe-IPDS
_computing_data_collection Stoe-IPDS
_computing_data_reduction Stoe-IPDS
_computing_molecular_graphics Ortep/Povray
_computing_publication_material Bruker-SHELXTL
_computing_structure_refinement 'SHELXL-97 (Sheldrick, 1997)'
_computing_structure_solution 'SHELXS-97 (Sheldrick, 1990)'
_diffrn_ambient_temperature 193(2)
_diffrn_measured_fraction_theta_full 0.913
_diffrn_measured_fraction_theta_max 0.913
_diffrn_measurement_device_type image_plate_Stoe_IPDS
_diffrn_measurement_method 'omega scan'
_diffrn_radiation_monochromator graphite
_diffrn_radiation_source 'fine-focus sealed tube'
_diffrn_radiation_type MoK\a
_diffrn_radiation_wavelength 0.71073
_diffrn_reflns_av_R_equivalents 0.0409
_diffrn_reflns_av_sigmaI/netI 0.0371
_diffrn_reflns_limit_h_max 13
_diffrn_reflns_limit_h_min -13
_diffrn_reflns_limit_k_max 17
_diffrn_reflns_limit_k_min -17
_diffrn_reflns_limit_l_max 17
_diffrn_reflns_limit_l_min -17
_diffrn_reflns_number 21453
_diffrn_reflns_theta_full 29.06
_diffrn_reflns_theta_max 29.06
_diffrn_reflns_theta_min 2.32
_exptl_absorpt_coefficient_mu 0.186
_exptl_absorpt_correction_type none
_exptl_crystal_colour dark_orange_red
_exptl_crystal_density_diffrn 1.281
_exptl_crystal_density_method 'not measured'
_exptl_crystal_description needle_piece
_exptl_crystal_F_000 604
_exptl_crystal_size_max .50
_exptl_crystal_size_mid .30
_exptl_crystal_size_min .15
_refine_diff_density_max 0.300
_refine_diff_density_min -0.307
_refine_diff_density_rms 0.045
_refine_ls_extinction_method none
_refine_ls_goodness_of_fit_ref 1.024
_refine_ls_hydrogen_treatment mixed
_refine_ls_matrix_type full
_refine_ls_number_parameters 373
_refine_ls_number_reflns 7262
_refine_ls_number_restraints 0
_refine_ls_restrained_S_all 1.024
_refine_ls_R_factor_all 0.0532
_refine_ls_R_factor_gt 0.0393
_refine_ls_shift/su_max 0.001
_refine_ls_shift/su_mean 0.000
_refine_ls_structure_factor_coef Fsqd
_refine_ls_weighting_details 'calc w=1/[\s^2^(Fo^2^)+(0.0586P)^2^+0.2351P] where P=(Fo^2^+2Fc^2^)/3'
_refine_ls_weighting_scheme calc
_refine_ls_wR_factor_gt 0.0985
_refine_ls_wR_factor_ref 0.1045
_reflns_number_gt 5672
_reflns_number_total 7262
_reflns_threshold_expression >2sigma(I)
_cod_data_source_file om801208t_si_001.cif
_cod_data_source_block met37b
_cod_original_cell_volume 1489.8(4)
_cod_original_sg_symbol_H-M P-1
_cod_database_code 4069026

loop_
_symmetry_equiv_pos_as_xyz
'x, y, z'
'-x, -y, -z'

loop_
_atom_site_label
_atom_site_type_symbol
_atom_site_fract_x
_atom_site_fract_y
_atom_site_fract_z
_atom_site_U_iso_or_equiv
_atom_site_adp_type
_atom_site_occupancy
_atom_site_symmetry_multiplicity
_atom_site_calc_flag
_atom_site_refinement_flags
C1 C 0.64689(15) 0.64369(12) 0.33966(11) 0.0263(3) Uani 1 1 d .
C2 C 0.8658(2) 0.58769(17) 0.60153(13) 0.0455(4) Uani 1 1 d .
H2A H 0.9524 0.5663 0.6056 0.068 Uiso 1 1 calc R
H2B H 0.8111 0.5608 0.6490 0.068 Uiso 1 1 calc R
H2C H 0.8892 0.6730 0.6288 0.068 Uiso 1 1 calc R
C3 C 0.78113(17) 0.53087(13) 0.48044(12) 0.0306(3) Uani 1 1 d .
C4 C 0.64900(17) 0.45427(13) 0.44791(12) 0.0319(3) Uani 1 1 d .
H4 H 0.6036 0.4479 0.5059 0.038 Uiso 1 1 calc R
C5 C 0.57394(15) 0.38273(12) 0.33248(12) 0.0273(3) Uani 1 1 d .
C6 C 0.43773(17) 0.29290(14) 0.31648(14) 0.0369(3) Uani 1 1 d .
H6A H 0.3760 0.2729 0.2430 0.055 Uiso 1 1 calc R
H6B H 0.3923 0.3250 0.3774 0.055 Uiso 1 1 calc R
H6C H 0.4563 0.2223 0.3186 0.055 Uiso 1 1 calc R
C7 C 0.56687(15) 0.31503(11) 0.13100(11) 0.0245(3) Uani 1 1 d .
C8 C 0.57785(15) 0.36155(11) 0.04870(11) 0.0241(3) Uani 1 1 d .
C9 C 0.52472(17) 0.28650(13) -0.06696(12) 0.0316(3) Uani 1 1 d .
H9 H 0.5313 0.3176 -0.1228 0.038 Uiso 1 1 calc R
C10 C 0.46268(19) 0.16720(13) -0.10023(13) 0.0384(4) Uani 1 1 d .
H10 H 0.4231 0.1175 -0.1783 0.046 Uiso 1 1 calc R
C11 C 0.45863(19) 0.12081(13) -0.01915(14) 0.0377(4) Uani 1 1 d .
H11 H 0.4185 0.0389 -0.0422 0.045 Uiso 1 1 calc R
C12 C 0.51295(17) 0.19332(12) 0.09581(13) 0.0317(3) Uani 1 1 d .
H12 H 0.5135 0.1604 0.1504 0.038 Uiso 1 1 calc R
C13 C 0.71119(18) 0.75794(13) 0.42409(13) 0.0346(3) Uani 1 1 d .
H13 H 0.8096 0.7836 0.4546 0.042 Uiso 1 1 calc R
C14 C 0.6346(2) 0.83474(15) 0.46444(16) 0.0441(4) Uani 1 1 d .
H14 H 0.6813 0.9119 0.5204 0.053 Uiso 1 1 calc R
C15 C 0.4911(2) 0.79843(16) 0.42300(16) 0.0449(4) Uani 1 1 d .
H15 H 0.4387 0.8506 0.4496 0.054 Uiso 1 1 calc R
C16 C 0.42359(19) 0.68480(16) 0.34194(14) 0.0392(4) Uani 1 1 d .
H16 H 0.3246 0.6587 0.3141 0.047 Uiso 1 1 calc R
C17 C 0.50108(16) 0.60942(13) 0.30166(12) 0.0304(3) Uani 1 1 d .
H17 H 0.4533 0.5321 0.2465 0.036 Uiso 1 1 calc R
C18 C 0.97716(18) 0.87734(13) 0.26282(14) 0.0367(3) Uani 1 1 d .
H18 H 0.8916 0.8577 0.2845 0.044 Uiso 1 1 calc R
C19 C 1.0316(2) 0.98820(14) 0.26484(17) 0.0470(4) Uani 1 1 d .
H19 H 0.9823 1.0437 0.2868 0.056 Uiso 1 1 calc R
C20 C 1.1562(2) 1.01787(14) 0.23527(17) 0.0479(4) Uani 1 1 d .
H20 H 1.1927 1.0939 0.2371 0.058 Uiso 1 1 calc R
C21 C 1.2288(2) 0.93777(14) 0.20291(17) 0.0458(4) Uani 1 1 d .
H21 H 1.3155 0.9590 0.1834 0.055 Uiso 1 1 calc R
C22 C 1.17456(17) 0.82577(13) 0.19895(14) 0.0355(3) Uani 1 1 d .
H22 H 1.2238 0.7704 0.1757 0.043 Uiso 1 1 calc R
C23 C 1.04822(15) 0.79477(11) 0.22899(11) 0.0267(3) Uani 1 1 d .
C24 C 0.98477(14) 0.67597(11) 0.22485(11) 0.0237(3) Uani 1 1 d .
C25 C 1.02228(15) 0.57952(11) 0.16273(11) 0.0255(3) Uani 1 1 d .
H25 H 1.0862 0.5869 0.1165 0.031 Uiso 1 1 calc R
C26 C 0.96639(14) 0.47058(11) 0.16758(10) 0.0225(3) Uani 1 1 d .
C27 C 1.01945(15) 0.37056(11) 0.11860(11) 0.0236(3) Uani 1 1 d .
C28 C 1.14303(16) 0.38338(12) 0.08082(12) 0.0280(3) Uani 1 1 d .
H28 H 1.1923 0.4569 0.0825 0.034 Uiso 1 1 calc R
C29 C 1.19408(18) 0.28891(13) 0.04077(13) 0.0353(3) Uani 1 1 d .
H29 H 1.2780 0.2977 0.0150 0.042 Uiso 1 1 calc R
C30 C 1.1217(2) 0.18148(14) 0.03864(15) 0.0409(4) Uani 1 1 d .
H30 H 1.1568 0.1170 0.0119 0.049 Uiso 1 1 calc R
C31 C 0.9992(2) 0.16788(13) 0.07510(16) 0.0427(4) Uani 1 1 d .
H31 H 0.9503 0.0940 0.0730 0.051 Uiso 1 1 calc R
C32 C 0.94705(17) 0.26129(12) 0.11479(13) 0.0336(3) Uani 1 1 d .
H32 H 0.8623 0.2513 0.1394 0.040 Uiso 1 1 calc R
C33 C 0.8485(3) 0.2219(3) 0.4912(2) 0.0978(11) Uani 1 1 d .
H33A H 0.9461 0.2612 0.4952 0.147 Uiso 1 1 calc R
H33B H 0.8455 0.1614 0.5205 0.147 Uiso 1 1 calc R
H33C H 0.8082 0.2794 0.5370 0.147 Uiso 1 1 calc R
C34 C 0.7698(3) 0.1693(2) 0.3762(2) 0.0671(6) Uani 1 1 d .
N1 N 0.62261(12) 0.39761(9) 0.24749(9) 0.0231(2) Uani 1 1 d .
N2 N 0.7063(5) 0.1279(2) 0.2872(2) 0.1409(16) Uani 1 1 d .
O1 O 0.84651(11) 0.55943(8) 0.40895(8) 0.0279(2) Uani 1 1 d .
O2 O 0.86826(10) 0.45205(8) 0.21839(8) 0.0247(2) Uani 1 1 d .
O3 O 0.89257(10) 0.67069(8) 0.28533(8) 0.0265(2) Uani 1 1 d .
S S 0.65750(4) 0.51194(3) 0.09323(3) 0.02535(9) Uani 1 1 d .
Si Si 0.75738(4) 0.54430(3) 0.27360(3) 0.02225(9) Uani 1 1 d .

loop_
_atom_site_aniso_label
_atom_site_aniso_U_11
_atom_site_aniso_U_22
_atom_site_aniso_U_33
_atom_site_aniso_U_23
_atom_site_aniso_U_13
_atom_site_aniso_U_12
C1 0.0274(7) 0.0339(7) 0.0246(6) 0.0171(5) 0.0104(6) 0.0114(5)
C2 0.0421(10) 0.0695(11) 0.0248(7) 0.0218(7) 0.0040(7) 0.0149(8)
C3 0.0322(8) 0.0434(8) 0.0238(6) 0.0187(6) 0.0081(6) 0.0164(6)
C4 0.0348(8) 0.0447(8) 0.0253(6) 0.0223(6) 0.0121(6) 0.0132(6)
C5 0.0261(7) 0.0339(7) 0.0307(7) 0.0216(6) 0.0105(6) 0.0098(5)
C6 0.0334(9) 0.0419(8) 0.0397(8) 0.0240(7) 0.0144(7) 0.0042(6)
C7 0.0225(7) 0.0280(6) 0.0250(6) 0.0127(5) 0.0057(5) 0.0082(5)
C8 0.0230(7) 0.0293(6) 0.0246(6) 0.0135(5) 0.0067(5) 0.0117(5)
C9 0.0384(9) 0.0377(7) 0.0238(6) 0.0132(5) 0.0093(6) 0.0186(6)
C10 0.0454(10) 0.0351(7) 0.0291(7) 0.0049(6) 0.0040(7) 0.0184(7)
C11 0.0416(10) 0.0264(7) 0.0417(8) 0.0093(6) 0.0066(7) 0.0135(6)
C12 0.0334(8) 0.0299(7) 0.0361(7) 0.0170(6) 0.0086(7) 0.0118(6)
C13 0.0330(8) 0.0375(7) 0.0348(7) 0.0134(6) 0.0129(7) 0.0131(6)
C14 0.0498(11) 0.0405(8) 0.0451(9) 0.0143(7) 0.0213(8) 0.0193(7)
C15 0.0509(11) 0.0539(10) 0.0507(10) 0.0280(8) 0.0283(9) 0.0335(8)
C16 0.0328(9) 0.0609(10) 0.0412(8) 0.0304(8) 0.0177(7) 0.0251(7)
C17 0.0283(8) 0.0420(7) 0.0286(7) 0.0205(6) 0.0103(6) 0.0129(6)
C18 0.0366(9) 0.0296(7) 0.0438(8) 0.0142(6) 0.0136(7) 0.0089(6)
C19 0.0527(11) 0.0277(7) 0.0595(11) 0.0157(7) 0.0157(9) 0.0123(7)
C20 0.0523(11) 0.0276(7) 0.0570(11) 0.0192(7) 0.0083(9) -0.0003(7)
C21 0.0378(10) 0.0399(8) 0.0595(11) 0.0266(8) 0.0150(8) 0.0004(7)
C22 0.0316(8) 0.0325(7) 0.0445(8) 0.0191(6) 0.0124(7) 0.0064(6)
C23 0.0263(7) 0.0257(6) 0.0264(6) 0.0117(5) 0.0044(6) 0.0044(5)
C24 0.0202(7) 0.0285(6) 0.0231(6) 0.0128(5) 0.0047(5) 0.0055(5)
C25 0.0244(7) 0.0299(6) 0.0274(6) 0.0156(5) 0.0109(6) 0.0090(5)
C26 0.0212(7) 0.0285(6) 0.0195(5) 0.0124(5) 0.0041(5) 0.0069(5)
C27 0.0251(7) 0.0265(6) 0.0200(5) 0.0109(5) 0.0043(5) 0.0075(5)
C28 0.0295(8) 0.0310(6) 0.0277(6) 0.0142(5) 0.0102(6) 0.0115(5)
C29 0.0353(9) 0.0396(8) 0.0372(8) 0.0156(6) 0.0141(7) 0.0194(6)
C30 0.0464(10) 0.0325(7) 0.0448(9) 0.0122(6) 0.0105(8) 0.0197(7)
C31 0.0447(10) 0.0272(7) 0.0543(10) 0.0160(7) 0.0108(8) 0.0095(6)
C32 0.0330(8) 0.0289(7) 0.0390(8) 0.0149(6) 0.0112(7) 0.0067(6)
C33 0.0480(14) 0.154(3) 0.0451(12) 0.0160(15) 0.0046(11) -0.0076(16)
C34 0.0674(16) 0.0629(13) 0.0535(12) 0.0083(10) -0.0065(12) 0.0250(11)
N1 0.0219(6) 0.0281(5) 0.0233(5) 0.0154(4) 0.0058(5) 0.0070(4)
N2 0.208(4) 0.0870(18) 0.0766(17) -0.0011(13) -0.063(2) 0.063(2)
O1 0.0242(5) 0.0373(5) 0.0239(4) 0.0154(4) 0.0051(4) 0.0087(4)
O2 0.0230(5) 0.0295(4) 0.0268(4) 0.0162(4) 0.0090(4) 0.0082(4)
O3 0.0252(5) 0.0271(4) 0.0279(5) 0.0113(4) 0.0107(4) 0.0067(4)
S 0.02752(19) 0.02976(16) 0.02356(15) 0.01656(12) 0.00663(13) 0.00804(13)
Si 0.02087(19) 0.02742(17) 0.02171(16) 0.01348(13) 0.00674(14) 0.00683(13)

loop_
_atom_type_symbol
_atom_type_description
_atom_type_scat_dispersion_real
_atom_type_scat_dispersion_imag
_atom_type_scat_source
C C 0.0033 0.0016 'International Tables Vol C Tables 4.2.6.8 and 6.1.1.4'
H H 0.0000 0.0000 'International Tables Vol C Tables 4.2.6.8 and 6.1.1.4'
N N 0.0061 0.0033 'International Tables Vol C Tables 4.2.6.8 and 6.1.1.4'
O O 0.0106 0.0060 'International Tables Vol C Tables 4.2.6.8 and 6.1.1.4'
Si Si 0.0817 0.0704 'International Tables Vol C Tables 4.2.6.8 and 6.1.1.4'
S S 0.1246 0.1234 'International Tables Vol C Tables 4.2.6.8 and 6.1.1.4'

loop_
_geom_angle_atom_site_label_1
_geom_angle_atom_site_label_2
_geom_angle_atom_site_label_3
_geom_angle
C17 C1 C13 116.27(13)
C17 C1 Si 122.36(11)
C13 C1 Si 121.25(11)
O1 C3 C4 123.16(13)
O1 C3 C2 114.35(14)
C4 C3 C2 122.47(13)
C3 C4 C5 124.50(13)
N1 C5 C4 121.03(13)
N1 C5 C6 123.62(13)
C4 C5 C6 115.35(12)
C12 C7 C8 119.27(12)
C12 C7 N1 124.44(12)
C8 C7 N1 116.13(11)
C9 C8 C7 119.49(12)
C9 C8 S 121.58(11)
C7 C8 S 118.93(10)
C10 C9 C8 120.49(14)
C11 C10 C9 119.81(14)
C10 C11 C12 120.60(14)
C11 C12 C7 120.05(14)
C14 C13 C1 122.00(16)
C15 C14 C13 119.95(16)
C14 C15 C16 119.53(15)
C17 C16 C15 120.00(16)
C16 C17 C1 122.20(15)
C19 C18 C23 120.06(15)
C20 C19 C18 120.37(16)
C19 C20 C21 120.37(15)
C20 C21 C22 119.91(16)
C21 C22 C23 120.20(15)
C22 C23 C18 119.09(13)
C22 C23 C24 122.39(13)
C18 C23 C24 118.52(13)
O3 C24 C25 122.97(11)
O3 C24 C23 114.41(11)
C25 C24 C23 122.62(12)
C24 C25 C26 120.54(12)
O2 C26 C25 122.36(12)
O2 C26 C27 114.90(11)
C25 C26 C27 122.70(11)
C28 C27 C32 119.30(12)
C28 C27 C26 121.71(12)
C32 C27 C26 118.92(12)
C29 C28 C27 120.26(13)
C28 C29 C30 119.67(14)
C31 C30 C29 120.44(14)
C30 C31 C32 120.40(14)
C31 C32 C27 119.92(14)
N2 C34 C33 178.8(4)
C5 N1 C7 123.16(11)
C5 N1 Si 120.03(9)
C7 N1 Si 116.30(8)
C3 O1 Si 123.25(10)
C26 O2 Si 128.90(9)
C24 O3 Si 128.57(8)
C8 S Si 95.48(5)
O1 Si O3 89.55(5)
O1 Si O2 83.90(5)
O3 Si O2 89.37(5)
O1 Si N1 92.41(5)
O3 Si N1 172.98(5)
O2 Si N1 84.14(5)
O1 Si C1 93.10(6)
O3 Si C1 90.09(5)
O2 Si C1 176.95(6)
N1 Si C1 96.53(6)
O1 Si S 173.81(4)
O3 Si S 90.65(4)
O2 Si S 89.92(4)
N1 Si S 86.68(4)
C1 Si S 93.09(5)

loop_
_geom_bond_atom_site_label_1
_geom_bond_atom_site_label_2
_geom_bond_distance
C1 C17 1.398(2)
C1 C13 1.408(2)
C1 Si 1.9415(14)
C2 C3 1.505(2)
C3 O1 1.3150(17)
C3 C4 1.363(2)
C4 C5 1.431(2)
C5 N1 1.3236(16)
C5 C6 1.506(2)
C7 C12 1.4037(18)
C7 C8 1.4071(18)
C7 N1 1.4391(17)
C8 C9 1.4059(19)
C8 S 1.7480(14)
C9 C10 1.389(2)
C10 C11 1.388(2)
C11 C12 1.393(2)
C13 C14 1.397(2)
C14 C15 1.381(3)
C15 C16 1.392(3)
C16 C17 1.392(2)
C18 C19 1.391(2)
C18 C23 1.397(2)
C19 C20 1.373(3)
C20 C21 1.383(3)
C21 C22 1.394(2)
C22 C23 1.395(2)
C23 C24 1.4886(18)
C24 O3 1.3016(15)
C24 C25 1.3861(18)
C25 C26 1.4088(17)
C26 O2 1.2851(15)
C26 C27 1.4770(18)
C27 C28 1.3974(19)
C27 C32 1.4018(19)
C28 C29 1.390(2)
C29 C30 1.390(2)
C30 C31 1.379(3)
C31 C32 1.385(2)
C33 C34 1.425(3)
C34 N2 1.110(3)
N1 Si 1.9297(12)
O1 Si 1.7900(11)
O2 Si 1.8492(10)
O3 Si 1.8006(11)
S Si 2.2744(7)

loop_
_geom_torsion_atom_site_label_1
_geom_torsion_atom_site_label_2
_geom_torsion_atom_site_label_3
_geom_torsion_atom_site_label_4
_geom_torsion
O1 C3 C4 C5 9.9(3)
C2 C3 C4 C5 -168.53(15)
C3 C4 C5 N1 -8.9(2)
C3 C4 C5 C6 172.01(15)
C12 C7 C8 C9 4.9(2)
N1 C7 C8 C9 -179.47(12)
C12 C7 C8 S -175.12(11)
N1 C7 C8 S 0.47(17)
C7 C8 C9 C10 -0.5(2)
S C8 C9 C10 179.59(12)
C8 C9 C10 C11 -2.9(2)
C9 C10 C11 C12 1.7(3)
C10 C11 C12 C7 2.8(2)
C8 C7 C12 C11 -6.1(2)
N1 C7 C12 C11 178.68(14)
C17 C1 C13 C14 -2.6(2)
Si C1 C13 C14 173.49(12)
C1 C13 C14 C15 1.3(3)
C13 C14 C15 C16 0.7(3)
C14 C15 C16 C17 -1.2(2)
C15 C16 C17 C1 -0.2(2)
C13 C1 C17 C16 2.0(2)
Si C1 C17 C16 -174.01(11)
C23 C18 C19 C20 -0.9(3)
C18 C19 C20 C21 0.2(3)
C19 C20 C21 C22 0.7(3)
C20 C21 C22 C23 -0.9(3)
C21 C22 C23 C18 0.1(2)
C21 C22 C23 C24 179.19(15)
C19 C18 C23 C22 0.8(2)
C19 C18 C23 C24 -178.34(15)
C22 C23 C24 O3 160.71(14)
C18 C23 C24 O3 -20.17(19)
C22 C23 C24 C25 -18.6(2)
C18 C23 C24 C25 160.56(15)
O3 C24 C25 C26 -3.6(2)
C23 C24 C25 C26 175.64(13)
C24 C25 C26 O2 7.9(2)
C24 C25 C26 C27 -169.79(13)
O2 C26 C27 C28 -167.17(13)
C25 C26 C27 C28 10.6(2)
O2 C26 C27 C32 9.91(19)
C25 C26 C27 C32 -172.28(13)
C32 C27 C28 C29 -0.5(2)
C26 C27 C28 C29 176.55(14)
C27 C28 C29 C30 -0.1(2)
C28 C29 C30 C31 0.5(3)
C29 C30 C31 C32 -0.3(3)
C30 C31 C32 C27 -0.4(3)
C28 C27 C32 C31 0.8(2)
C26 C27 C32 C31 -176.39(15)
C4 C5 N1 C7 167.65(13)
C6 C5 N1 C7 -13.3(2)
C4 C5 N1 Si -20.82(18)
C6 C5 N1 Si 158.24(12)
C12 C7 N1 C5 -33.4(2)
C8 C7 N1 C5 151.24(13)
C12 C7 N1 Si 154.77(12)
C8 C7 N1 Si -20.57(16)
C4 C3 O1 Si 21.9(2)
C2 C3 O1 Si -159.51(11)
C25 C26 O2 Si 11.27(19)
C27 C26 O2 Si -170.92(9)
C25 C24 O3 Si -20.6(2)
C23 C24 O3 Si 160.18(10)
C9 C8 S Si -165.09(12)
C7 C8 S Si 14.97(12)
C3 O1 Si O3 147.64(11)
C3 O1 Si O2 -122.94(11)
C3 O1 Si N1 -39.10(11)
C3 O1 Si C1 57.58(12)
C3 O1 Si S -120.5(3)
C24 O3 Si O1 112.95(12)
C24 O3 Si O2 29.05(12)
C24 O3 Si N1 6.7(5)
C24 O3 Si C1 -153.95(12)
C24 O3 Si S -60.86(12)
C26 O2 Si O1 -114.18(12)
C26 O2 Si O3 -24.57(12)
C26 O2 Si N1 152.75(12)
C26 O2 Si C1 -104.3(10)
C26 O2 Si S 66.08(11)
C5 N1 Si O1 38.37(11)
C7 N1 Si O1 -149.54(10)
C5 N1 Si O3 144.5(4)
C7 N1 Si O3 -43.4(5)
C5 N1 Si O2 121.98(11)
C7 N1 Si O2 -65.93(10)
C5 N1 Si C1 -55.02(12)
C7 N1 Si C1 117.06(10)
C5 N1 Si S -147.76(11)
C7 N1 Si S 24.33(9)
C17 C1 Si O1 -129.29(11)
C13 C1 Si O1 54.87(12)
C17 C1 Si O3 141.16(11)
C13 C1 Si O3 -34.68(12)
C17 C1 Si O2 -139.1(9)
C13 C1 Si O2 45.0(10)
C17 C1 Si N1 -36.50(12)
C13 C1 Si N1 147.66(12)
C17 C1 Si S 50.51(11)
C13 C1 Si S -125.33(11)
C8 S Si O1 62.5(4)
C8 S Si O3 154.32(6)
C8 S Si O2 64.95(6)
C8 S Si N1 -19.19(6)
C8 S Si C1 -115.56(6)
